data_4033775
loop_
_publ_author_name
'Omura, Yuta'
'Tachi, Yoshimitsu'
'Okada, Keiji'
'Kozaki, Masatoshi'

_publ_section_title
;
 Synthesis and Properties of Nitrogen-Containing Pyrenes.
;
_journal_issue 4
_journal_name_full 'The Journal of organic chemistry'
_journal_page_first 2032
_journal_page_last 2038
_journal_paper_doi 10.1021/acs.joc.8b02962
_journal_volume 84
_journal_year 2019
_chemical_formula_moiety 'C27 H19 N3'
_chemical_formula_sum 'C27 H19 N3'
_chemical_formula_weight 385.47
_space_group_crystal_system monoclinic
_space_group_IT_number 15
_space_group_name_Hall '-C 2yc'
_space_group_name_H-M_alt 'C 1 2/c 1'
_atom_sites_solution_hydrogens geom
_atom_sites_solution_primary direct
_atom_sites_solution_secondary difmap
_cell_angle_alpha 90.0000
_cell_angle_beta 94.216(13)
_cell_angle_gamma 90.0000
_cell_formula_units_Z 8
_cell_length_a 18.42(2)
_cell_length_b 7.773(10)
_cell_length_c 27.24(4)
_cell_measurement_reflns_used 4008
_cell_measurement_temperature 150
_cell_measurement_theta_max 27.36
_cell_measurement_theta_min 3.18
_cell_volume 3890(9)
_computing_cell_refinement CrystalClear
_computing_data_collection 'CrystalClear (Rigaku Inc., 2008)'
_computing_data_reduction CrystalClear
_computing_molecular_graphics 'CrystalStructure 4.2'
_computing_publication_material 'CrystalStructure 4.2 (Rigaku, 2015)'
_computing_structure_refinement 'SHELXL Version 2014/7 (Sheldrick, 2008)'
_computing_structure_solution 'SHELXT Version 2014/5 (Sheldrick, 2014)'
_diffrn_ambient_temperature 150
_diffrn_detector_area_resol_mean 7.111
_diffrn_measured_fraction_theta_full 0.995
_diffrn_measured_fraction_theta_max 0.990
_diffrn_measurement_device_type 'Rigaku Saturn724'
_diffrn_measurement_method \w
_diffrn_radiation_type 'Mo K\a'
_diffrn_radiation_wavelength 0.71075
_diffrn_reflns_av_R_equivalents 0.1304
_diffrn_reflns_Laue_measured_fraction_full 0.995
_diffrn_reflns_Laue_measured_fraction_max 0.990
_diffrn_reflns_limit_h_max 23
_diffrn_reflns_limit_h_min -22
_diffrn_reflns_limit_k_max 10
_diffrn_reflns_limit_k_min -9
_diffrn_reflns_limit_l_max 35
_diffrn_reflns_limit_l_min -35
_diffrn_reflns_number 19166
_diffrn_reflns_point_group_measured_fraction_full 0.995
_diffrn_reflns_point_group_measured_fraction_max 0.990
_diffrn_reflns_theta_full 25.242
_diffrn_reflns_theta_max 27.360
_diffrn_reflns_theta_min 3.000
_diffrn_standards_number 0
_exptl_absorpt_coefficient_mu 0.078
_exptl_absorpt_correction_T_max 0.998
_exptl_absorpt_correction_T_min 0.899
_exptl_absorpt_correction_type multi-scan
_exptl_absorpt_process_details 'REQAB (Rigaku, 1998)'
_exptl_crystal_colour yellow
_exptl_crystal_density_diffrn 1.316
_exptl_crystal_density_method 'not measured'
_exptl_crystal_description platelet
_exptl_crystal_F_000 1616.00
_exptl_crystal_size_max 0.120
_exptl_crystal_size_mid 0.100
_exptl_crystal_size_min 0.030
_refine_diff_density_max 0.38
_refine_diff_density_min -0.39
_refine_ls_extinction_method none
_refine_ls_goodness_of_fit_ref 1.093
_refine_ls_hydrogen_treatment constr
_refine_ls_number_parameters 271
_refine_ls_number_reflns 4348
_refine_ls_number_restraints 0
_refine_ls_R_factor_all 0.0929
_refine_ls_R_factor_gt 0.0614
_refine_ls_shift/su_max 0.000
_refine_ls_structure_factor_coef Fsqd
_refine_ls_weighting_details 'w = 1/[\s^2^(Fo^2^)+(0.0631P)^2^+1.9991P] where P=(Fo^2^+2Fc^2^)/3'
_refine_ls_weighting_scheme calc
_refine_ls_wR_factor_gt 0.1476
_refine_ls_wR_factor_ref 0.1657
_reflns_Friedel_coverage 0.000
_reflns_number_gt 3039
_reflns_number_total 4348
_reflns_threshold_expression F^2^>2.0\s(F^2^)
_cod_data_source_file jo8b02962_si_001.cif
_cod_data_source_block oumura161117-1
_cod_database_code 4033775

loop_
_space_group_symop_operation_xyz
'x, y, z'
'-x, y, -z+1/2'
'x+1/2, y+1/2, z'
'-x+1/2, y+1/2, -z+1/2'
'-x, -y, -z'
'x, -y, z-1/2'
'-x+1/2, -y+1/2, -z'
'x+1/2, -y+1/2, z-1/2'

loop_
_atom_site_label
_atom_site_type_symbol
_atom_site_fract_x
_atom_site_fract_y
_atom_site_fract_z
_atom_site_U_iso_or_equiv
_atom_site_adp_type
_atom_site_occupancy
_atom_site_site_symmetry_order
_atom_site_calc_flag
_atom_site_refinement_flags_posn
_atom_site_refinement_flags_adp
N1 N 0.17191(9) 0.6085(2) 0.48585(7) 0.0294(4) Uani 1 1 d . .
N2 N 0.33429(9) 0.4232(2) 0.43477(6) 0.0250(4) Uani 1 1 d . .
N3 N 0.25705(9) 0.4429(2) 0.60296(6) 0.0246(4) Uani 1 1 d . .
C1 C 0.18499(11) 0.5695(3) 0.53377(8) 0.0269(5) Uani 1 1 d . .
H1A H 0.1504 0.6048 0.5559 0.032 Uiso 1 1 calc R U
C2 C 0.22047(11) 0.5577(3) 0.45438(8) 0.0265(5) Uani 1 1 d . .
H2A H 0.2106 0.5827 0.4204 0.032 Uiso 1 1 calc R U
C3 C 0.28512(11) 0.4695(2) 0.46906(7) 0.0231(4) Uani 1 1 d . .
C4 C 0.39484(11) 0.3435(2) 0.45059(7) 0.0221(4) Uani 1 1 d . .
C5 C 0.41300(10) 0.2970(2) 0.50229(7) 0.0213(4) Uani 1 1 d . .
C6 C 0.47531(11) 0.2046(3) 0.52044(7) 0.0244(4) Uani 1 1 d . .
H3A H 0.5106 0.1709 0.4986 0.029 Uiso 1 1 calc R U
C7 C 0.48515(11) 0.1628(3) 0.56998(7) 0.0264(5) Uani 1 1 d . .
H4A H 0.5270 0.0989 0.5814 0.032 Uiso 1 1 calc R U
C8 C 0.43546(11) 0.2120(3) 0.60345(7) 0.0249(4) Uani 1 1 d . .
H5A H 0.4440 0.1822 0.6372 0.030 Uiso 1 1 calc R U
C9 C 0.37299(10) 0.3050(2) 0.58762(7) 0.0212(4) Uani 1 1 d . .
C10 C 0.31671(10) 0.3612(2) 0.61927(7) 0.0223(4) Uani 1 1 d . .
C11 C 0.24679(10) 0.4797(3) 0.55296(7) 0.0229(4) Uani 1 1 d . .
C12 C 0.29793(10) 0.4318(2) 0.51939(7) 0.0209(4) Uani 1 1 d . .
C13 C 0.36219(10) 0.3436(2) 0.53665(7) 0.0210(4) Uani 1 1 d . .
C14 C 0.44505(11) 0.2927(3) 0.41245(7) 0.0230(4) Uani 1 1 d . .
C15 C 0.41762(11) 0.2049(3) 0.37030(7) 0.0277(5) Uani 1 1 d . .
H6A H 0.3670 0.1810 0.3656 0.033 Uiso 1 1 calc R U
C16 C 0.46396(12) 0.1523(3) 0.33524(7) 0.0318(5) Uani 1 1 d . .
H7A H 0.4445 0.0916 0.3070 0.038 Uiso 1 1 calc R U
C17 C 0.53865(12) 0.1868(3) 0.34060(7) 0.0291(5) Uani 1 1 d . .
C18 C 0.56553(11) 0.2757(3) 0.38254(7) 0.0274(5) Uani 1 1 d . .
H8A H 0.6160 0.3011 0.3869 0.033 Uiso 1 1 calc R U
C19 C 0.51972(11) 0.3278(3) 0.41804(8) 0.0275(5) Uani 1 1 d . .
H9A H 0.5393 0.3878 0.4464 0.033 Uiso 1 1 calc R U
C20 C 0.58922(14) 0.1294(3) 0.30261(8) 0.0412(6) Uani 1 1 d . .
H10A H 0.5612 0.0693 0.2758 0.049 Uiso 1 1 calc R U
H11B H 0.6132 0.2301 0.2894 0.049 Uiso 1 1 calc R U
H12C H 0.6261 0.0516 0.3180 0.049 Uiso 1 1 calc R U
C21 C 0.32585(11) 0.3285(3) 0.67361(7) 0.0243(4) Uani 1 1 d . .
C22 C 0.27275(11) 0.2370(3) 0.69699(8) 0.0292(5) Uani 1 1 d . .
H13A H 0.2320 0.1906 0.6781 0.035 Uiso 1 1 calc R U
C23 C 0.27934(12) 0.2136(3) 0.74772(8) 0.0325(5) Uani 1 1 d . .
H14A H 0.2435 0.1485 0.7629 0.039 Uiso 1 1 calc R U
C24 C 0.33743(12) 0.2837(3) 0.77678(8) 0.0312(5) Uani 1 1 d . .
C25 C 0.39049(12) 0.3732(3) 0.75330(8) 0.0324(5) Uani 1 1 d . .
H16A H 0.4309 0.4207 0.7723 0.039 Uiso 1 1 calc R U
C26 C 0.38531(11) 0.3942(3) 0.70234(8) 0.0303(5) Uani 1 1 d . .
H15A H 0.4226 0.4539 0.6870 0.036 Uiso 1 1 calc R U
C27 C 0.34291(15) 0.2647(3) 0.83218(8) 0.0439(6) Uani 1 1 d . .
H17A H 0.3012 0.1984 0.8422 0.053 Uiso 1 1 calc R U
H18C H 0.3881 0.2044 0.8428 0.053 Uiso 1 1 calc R U
H19B H 0.3430 0.3788 0.8475 0.053 Uiso 1 1 calc R U

loop_
_atom_site_aniso_label
_atom_site_aniso_U_11
_atom_site_aniso_U_22
_atom_site_aniso_U_33
_atom_site_aniso_U_23
_atom_site_aniso_U_13
_atom_site_aniso_U_12
N1 0.0261(10) 0.0281(10) 0.0337(10) -0.0002(8) -0.0004(8) 0.0020(8)
N2 0.0281(9) 0.0235(9) 0.0234(9) 0.0006(7) 0.0017(7) -0.0007(7)
N3 0.0219(9) 0.0259(9) 0.0262(9) 0.0000(7) 0.0032(7) -0.0015(7)
C1 0.0226(11) 0.0265(11) 0.0318(11) -0.0005(8) 0.0024(8) -0.0002(9)
C2 0.0282(11) 0.0242(11) 0.0262(10) 0.0003(8) -0.0046(8) -0.0010(9)
C3 0.0255(10) 0.0173(9) 0.0263(10) 0.0000(8) 0.0005(8) -0.0015(8)
C4 0.0261(10) 0.0181(9) 0.0222(10) -0.0004(7) 0.0015(8) -0.0043(8)
C5 0.0225(10) 0.0193(9) 0.0220(10) -0.0006(8) 0.0015(8) -0.0038(8)
C6 0.0231(10) 0.0236(10) 0.0267(10) -0.0010(8) 0.0047(8) 0.0010(8)
C7 0.0238(10) 0.0277(11) 0.0276(11) 0.0029(8) 0.0014(8) 0.0044(9)
C8 0.0273(11) 0.0266(11) 0.0204(10) 0.0029(8) -0.0002(8) -0.0002(9)
C9 0.0209(10) 0.0186(9) 0.0241(10) 0.0002(8) 0.0020(8) -0.0019(8)
C10 0.0235(10) 0.0199(10) 0.0238(10) -0.0004(8) 0.0040(8) -0.0034(8)
C11 0.0214(10) 0.0205(10) 0.0265(10) -0.0004(8) 0.0008(8) -0.0029(8)
C12 0.0210(10) 0.0163(9) 0.0254(10) -0.0002(7) 0.0016(8) -0.0027(8)
C13 0.0202(10) 0.0167(9) 0.0260(10) -0.0009(8) 0.0013(8) -0.0030(8)
C14 0.0289(11) 0.0217(10) 0.0188(9) 0.0033(7) 0.0033(8) 0.0003(8)
C15 0.0276(11) 0.0328(12) 0.0222(10) 0.0011(8) -0.0008(8) 0.0007(9)
C16 0.0427(13) 0.0343(12) 0.0180(10) -0.0018(8) 0.0006(9) 0.0013(10)
C17 0.0373(12) 0.0274(11) 0.0234(10) 0.0056(8) 0.0068(9) 0.0048(9)
C18 0.0268(11) 0.0302(11) 0.0255(10) 0.0053(8) 0.0053(8) -0.0024(9)
C19 0.0319(11) 0.0246(11) 0.0260(11) -0.0009(8) 0.0025(9) -0.0055(9)
C20 0.0499(15) 0.0442(15) 0.0309(12) 0.0009(10) 0.0131(11) 0.0056(12)
C21 0.0264(11) 0.0240(10) 0.0231(10) 0.0014(8) 0.0051(8) 0.0037(9)
C22 0.0235(11) 0.0318(12) 0.0328(11) 0.0040(9) 0.0055(9) 0.0015(9)
C23 0.0307(12) 0.0356(12) 0.0327(12) 0.0067(9) 0.0127(9) 0.0012(10)
C24 0.0400(13) 0.0290(11) 0.0253(11) 0.0049(9) 0.0073(9) 0.0089(10)
C25 0.0354(12) 0.0352(12) 0.0265(11) 0.0007(9) 0.0005(9) -0.0023(10)
C26 0.0287(11) 0.0340(12) 0.0284(11) 0.0020(9) 0.0043(9) -0.0040(10)
C27 0.0591(16) 0.0466(15) 0.0269(12) 0.0060(11) 0.0104(11) 0.0061(13)

loop_
_atom_type_symbol
_atom_type_description
_atom_type_scat_dispersion_real
_atom_type_scat_dispersion_imag
_atom_type_scat_source
C C 0.0033 0.0016
;
International Tables for Crystallography
(Vol. C, Tables 4.2.6.8 and 6.1.1.4)
;
H H 0.0000 0.0000
;
International Tables for Crystallography
(Vol. C, Table 6.1.1.4)
;
N N 0.0061 0.0033
;
International Tables for Crystallography
(Vol. C, Tables 4.2.6.8 and 6.1.1.4)
;

loop_
_geom_angle_atom_site_label_1
_geom_angle_atom_site_label_2
_geom_angle_atom_site_label_3
_geom_angle
C2 N1 C1 118.23(19)
C4 N2 C3 118.50(18)
C10 N3 C11 118.62(16)
N1 C1 C11 123.82(19)
N1 C1 H1A 118.1
C11 C1 H1A 118.1
N1 C2 C3 123.5(2)
N1 C2 H2A 118.3
C3 C2 H2A 118.3
N2 C3 C12 121.93(19)
N2 C3 C2 120.87(19)
C12 C3 C2 117.20(18)
N2 C4 C5 123.77(17)
N2 C4 C14 116.67(18)
C5 C4 C14 119.51(18)
C6 C5 C13 117.25(19)
C6 C5 C4 125.66(17)
C13 C5 C4 117.05(19)
C7 C6 C5 120.29(18)
C7 C6 H3A 119.9
C5 C6 H3A 119.9
C6 C7 C8 121.9(2)
C6 C7 H4A 119.1
C8 C7 H4A 119.1
C7 C8 C9 120.33(19)
C7 C8 H5A 119.8
C9 C8 H5A 119.8
C8 C9 C13 117.61(17)
C8 C9 C10 125.07(19)
C13 C9 C10 117.29(18)
N3 C10 C9 123.69(19)
N3 C10 C21 116.41(17)
C9 C10 C21 119.89(18)
N3 C11 C1 121.01(18)
N3 C11 C12 122.12(19)
C1 C11 C12 116.9(2)
C3 C12 C11 120.37(19)
C3 C12 C13 120.04(17)
C11 C12 C13 119.59(19)
C12 C13 C5 118.70(19)
C12 C13 C9 118.68(17)
C5 C13 C9 122.61(19)
C15 C14 C19 118.53(19)
C15 C14 C4 119.7(2)
C19 C14 C4 121.77(19)
C16 C15 C14 120.3(2)
C16 C15 H6A 119.8
C14 C15 H6A 119.8
C15 C16 C17 121.5(2)
C15 C16 H7A 119.3
C17 C16 H7A 119.3
C18 C17 C16 117.88(19)
C18 C17 C20 120.5(2)
C16 C17 C20 121.6(2)
C19 C18 C17 121.1(2)
C19 C18 H8A 119.4
C17 C18 H8A 119.4
C18 C19 C14 120.6(2)
C18 C19 H9A 119.7
C14 C19 H9A 119.7
C17 C20 H10A 109.5
C17 C20 H11B 109.5
H10A C20 H11B 109.5
C17 C20 H12C 109.5
H10A C20 H12C 109.5
H11B C20 H12C 109.5
C26 C21 C22 118.5(2)
C26 C21 C10 121.24(18)
C22 C21 C10 120.23(19)
C23 C22 C21 120.4(2)
C23 C22 H13A 119.8
C21 C22 H13A 119.8
C22 C23 C24 121.4(2)
C22 C23 H14A 119.3
C24 C23 H14A 119.3
C25 C24 C23 118.0(2)
C25 C24 C27 120.6(2)
C23 C24 C27 121.4(2)
C24 C25 C26 121.1(2)
C24 C25 H16A 119.4
C26 C25 H16A 119.4
C25 C26 C21 120.6(2)
C25 C26 H15A 119.7
C21 C26 H15A 119.7
C24 C27 H17A 109.5
C24 C27 H18C 109.5
H17A C27 H18C 109.5
C24 C27 H19B 109.5
H17A C27 H19B 109.5
H18C C27 H19B 109.5

loop_
_geom_bond_atom_site_label_1
_geom_bond_atom_site_label_2
_geom_bond_distance
N1 C2 1.343(3)
N1 C1 1.344(3)
N2 C4 1.320(3)
N2 C3 1.395(3)
N3 C10 1.318(3)
N3 C11 1.391(3)
C1 C11 1.404(3)
C1 H1A 0.9500
C2 C3 1.407(3)
C2 H2A 0.9500
C3 C12 1.405(3)
C4 C5 1.469(3)
C4 C14 1.494(3)
C5 C6 1.412(3)
C5 C13 1.419(3)
C6 C7 1.387(3)
C6 H3A 0.9500
C7 C8 1.392(3)
C7 H4A 0.9500
C8 C9 1.400(3)
C8 H5A 0.9500
C9 C13 1.420(3)
C9 C10 1.463(3)
C10 C21 1.499(3)
C11 C12 1.410(3)
C12 C13 1.418(3)
C14 C15 1.398(3)
C14 C19 1.400(3)
C15 C16 1.388(3)
C15 H6A 0.9500
C16 C17 1.399(4)
C16 H7A 0.9500
C17 C18 1.394(3)
C17 C20 1.510(3)
C18 C19 1.390(3)
C18 H8A 0.9500
C19 H9A 0.9500
C20 H10A 0.9800
C20 H11B 0.9800
C20 H12C 0.9800
C21 C26 1.395(3)
C21 C22 1.400(3)
C22 C23 1.390(3)
C22 H13A 0.9500
C23 C24 1.394(3)
C23 H14A 0.9500
C24 C25 1.393(3)
C24 C27 1.512(3)
C25 C26 1.394(3)
C25 H16A 0.9500
C26 H15A 0.9500
C27 H17A 0.9800
C27 H18C 0.9800
C27 H19B 0.9800

loop_
_geom_torsion_atom_site_label_1
_geom_torsion_atom_site_label_2
_geom_torsion_atom_site_label_3
_geom_torsion_atom_site_label_4
_geom_torsion
C2 N1 C1 C11 0.5(3)
C1 N1 C2 C3 -1.6(3)
C4 N2 C3 C12 -0.8(3)
C4 N2 C3 C2 178.71(18)
N1 C2 C3 N2 -178.60(18)
N1 C2 C3 C12 0.9(3)
C3 N2 C4 C5 1.3(3)
C3 N2 C4 C14 178.58(17)
N2 C4 C5 C6 176.77(19)
C14 C4 C5 C6 -0.4(3)
N2 C4 C5 C13 -0.8(3)
C14 C4 C5 C13 -178.01(17)
C13 C5 C6 C7 0.0(3)
C4 C5 C6 C7 -177.62(18)
C5 C6 C7 C8 -1.1(3)
C6 C7 C8 C9 0.6(3)
C7 C8 C9 C13 1.0(3)
C7 C8 C9 C10 179.09(19)
C11 N3 C10 C9 -0.5(3)
C11 N3 C10 C21 178.60(17)
C8 C9 C10 N3 -177.30(19)
C13 C9 C10 N3 0.8(3)
C8 C9 C10 C21 3.6(3)
C13 C9 C10 C21 -178.33(17)
C10 N3 C11 C1 -178.68(18)
C10 N3 C11 C12 0.2(3)
N1 C1 C11 N3 -179.84(18)
N1 C1 C11 C12 1.2(3)
N2 C3 C12 C11 -179.63(17)
C2 C3 C12 C11 0.9(3)
N2 C3 C12 C13 -0.3(3)
C2 C3 C12 C13 -179.78(17)
N3 C11 C12 C3 179.22(18)
C1 C11 C12 C3 -1.9(3)
N3 C11 C12 C13 -0.1(3)
C1 C11 C12 C13 178.80(17)
C3 C12 C13 C5 0.8(3)
C11 C12 C13 C5 -179.88(17)
C3 C12 C13 C9 -178.98(17)
C11 C12 C13 C9 0.4(3)
C6 C5 C13 C12 -178.07(17)
C4 C5 C13 C12 -0.3(3)
C6 C5 C13 C9 1.7(3)
C4 C5 C13 C9 179.49(17)
C8 C9 C13 C12 177.56(17)
C10 C9 C13 C12 -0.6(3)
C8 C9 C13 C5 -2.2(3)
C10 C9 C13 C5 179.61(17)
N2 C4 C14 C15 -49.3(3)
C5 C4 C14 C15 128.1(2)
N2 C4 C14 C19 131.9(2)
C5 C4 C14 C19 -50.7(3)
C19 C14 C15 C16 0.8(3)
C4 C14 C15 C16 -178.09(19)
C14 C15 C16 C17 -0.7(3)
C15 C16 C17 C18 0.2(3)
C15 C16 C17 C20 179.8(2)
C16 C17 C18 C19 0.3(3)
C20 C17 C18 C19 -179.3(2)
C17 C18 C19 C14 -0.3(3)
C15 C14 C19 C18 -0.3(3)
C4 C14 C19 C18 178.54(19)
N3 C10 C21 C26 -120.0(2)
C9 C10 C21 C26 59.2(3)
N3 C10 C21 C22 57.2(3)
C9 C10 C21 C22 -123.6(2)
C26 C21 C22 C23 0.4(3)
C10 C21 C22 C23 -176.92(19)
C21 C22 C23 C24 1.7(3)
C22 C23 C24 C25 -2.3(3)
C22 C23 C24 C27 177.3(2)
C23 C24 C25 C26 0.8(3)
C27 C24 C25 C26 -178.8(2)
C24 C25 C26 C21 1.2(3)
C22 C21 C26 C25 -1.8(3)
C10 C21 C26 C25 175.47(19)
